data_4032399
loop_
_publ_author_name
'Maier, Luk\'a\<s'
'Khirsariya, Prashant'
'Hylse, Ond\<rej'
'Adla, Santosh Kumar'
'\<Cernov\'a, Lenka'
'Poljak, Michal'
'Kraj\<covi\<cov\'a, So\<na'
'Weis, Erik'
'Dr\'apela, Stanislav'
'Sou\<cek, Karel'
'Paruch, Kamil'

_publ_section_title
;
 Diastereoselective Flexible Synthesis of Carbocyclic C-Nucleosides.
;
_journal_issue 7
_journal_name_full 'The Journal of organic chemistry'
_journal_page_first 3382
_journal_page_last 3402
_journal_paper_doi 10.1021/acs.joc.6b02594
_journal_volume 82
_journal_year 2017
_chemical_formula_sum 'C12 H12 F2 O3'
_chemical_formula_weight 242.22
_chemical_name_systematic
; 
 ? 
;
_space_group_IT_number 2
_symmetry_cell_setting triclinic
_symmetry_space_group_name_Hall '-P 1'
_symmetry_space_group_name_H-M 'P -1'
_atom_sites_solution_hydrogens geom
_atom_sites_solution_primary direct
_atom_sites_solution_secondary difmap
_audit_creation_method SHELXL-97
_cell_angle_alpha 80.834(6)
_cell_angle_beta 85.227(6)
_cell_angle_gamma 74.865(6)
_cell_formula_units_Z 2
_cell_length_a 5.2120(4)
_cell_length_b 7.4380(5)
_cell_length_c 14.3549(9)
_cell_measurement_temperature 120(2)
_cell_volume 529.83(7)
_computing_structure_refinement 'SHELXL-97 (Sheldrick, 1997)'
_computing_structure_solution 'SHELXS-97 (Sheldrick, 1990)'
_diffrn_ambient_temperature 120(2)
_diffrn_measured_fraction_theta_full 0.991
_diffrn_measured_fraction_theta_max 0.991
_diffrn_radiation_monochromator graphite
_diffrn_radiation_source 'fine-focus sealed tube'
_diffrn_radiation_type MoK\a
_diffrn_radiation_wavelength 0.71073
_diffrn_reflns_av_R_equivalents 0.0207
_diffrn_reflns_av_sigmaI/netI 0.0208
_diffrn_reflns_limit_h_max 6
_diffrn_reflns_limit_h_min -5
_diffrn_reflns_limit_k_max 8
_diffrn_reflns_limit_k_min -8
_diffrn_reflns_limit_l_max 17
_diffrn_reflns_limit_l_min -17
_diffrn_reflns_number 4567
_diffrn_reflns_theta_full 25.35
_diffrn_reflns_theta_max 25.35
_diffrn_reflns_theta_min 3.02
_exptl_absorpt_coefficient_mu 0.131
_exptl_absorpt_correction_T_max 0.9807
_exptl_absorpt_correction_T_min 0.9619
_exptl_crystal_density_diffrn 1.518
_exptl_crystal_density_method 'not measured'
_exptl_crystal_F_000 252
_exptl_crystal_size_max 0.30
_exptl_crystal_size_mid 0.25
_exptl_crystal_size_min 0.15
_refine_diff_density_max 0.774
_refine_diff_density_min -0.857
_refine_diff_density_rms 0.092
_refine_ls_extinction_method none
_refine_ls_goodness_of_fit_ref 1.088
_refine_ls_hydrogen_treatment mixed
_refine_ls_matrix_type full
_refine_ls_number_parameters 167
_refine_ls_number_reflns 1931
_refine_ls_number_restraints 0
_refine_ls_restrained_S_all 1.088
_refine_ls_R_factor_all 0.0625
_refine_ls_R_factor_gt 0.0593
_refine_ls_shift/su_max 0.000
_refine_ls_shift/su_mean 0.000
_refine_ls_structure_factor_coef Fsqd
_refine_ls_weighting_details 'calc w=1/[\s^2^(Fo^2^)+(0.1206P)^2^+0.1913P] where P=(Fo^2^+2Fc^2^)/3'
_refine_ls_weighting_scheme calc
_refine_ls_wR_factor_gt 0.1636
_refine_ls_wR_factor_ref 0.1691
_reflns_number_gt 1764
_reflns_number_total 1931
_reflns_threshold_expression >2sigma(I)
_cod_data_source_file jo6b02594_si_001.cif
_cod_data_source_block sokr074
_cod_depositor_comments
;
The following automatic conversions were performed:

'_symmetry_cell_setting' value 'Triclinic' changed to 'triclinic'
according to
/home/data/users/saulius/crontab/automatic-downloads/rss-feeds/ACS/lib/dictionaries/cif_core.dic
dictionary named 'cif_core.dic' version 2.4.2 from 2011-04-26.

Automatic conversion script
Id: cif_fix_values 4973 2017-02-22 13:04:09Z antanas 

 Adding full bibliography for 4032399--4032401.cif.
;
_cod_original_cell_volume 529.83(6)
_cod_original_sg_symbol_H-M P-1
_cod_database_code 4032399

loop_
_symmetry_equiv_pos_as_xyz
'x, y, z'
'-x, -y, -z'

loop_
_atom_site_label
_atom_site_type_symbol
_atom_site_fract_x
_atom_site_fract_y
_atom_site_fract_z
_atom_site_U_iso_or_equiv
_atom_site_adp_type
_atom_site_occupancy
_atom_site_symmetry_multiplicity
_atom_site_calc_flag
_atom_site_refinement_flags
_atom_site_disorder_assembly
_atom_site_disorder_group
F2 F 1.4467(3) 0.21219(17) 0.49162(9) 0.0397(4) Uani 1 1 d . A .
O1 O 0.8311(2) 0.50993(16) 0.08926(9) 0.0214(4) Uani 1 1 d . . .
H1O H 0.9741 0.4791 0.1176 0.032 Uiso 1 1 calc R . .
O2 O 0.3407(2) 0.70708(16) 0.01566(9) 0.0206(4) Uani 1 1 d . A .
H2O H 0.4767 0.7189 -0.0180 0.031 Uiso 1 1 calc R . .
O3 O 0.2922(2) 1.23082(16) 0.12518(9) 0.0220(4) Uani 1 1 d . A .
H3O H 0.1615 1.3249 0.1172 0.033 Uiso 1 1 calc R . .
C1 C 0.8844(4) 0.5341(2) 0.30326(12) 0.0196(4) Uani 1 1 d . A .
C2 C 1.0441(4) 0.6112(2) 0.35036(13) 0.0230(4) Uani 1 1 d . . .
H1A H 1.0192 0.7439 0.3392 0.028 Uiso 0.117(4) 1 calc PR A 2
F1A F 1.0152(3) 0.80097(16) 0.33653(9) 0.0287(5) Uani 0.883(4) 1 d P A 1
C3 C 1.2351(4) 0.5083(3) 0.41183(14) 0.0271(5) Uani 1 1 d . A .
H3B H 1.3429 0.5667 0.4409 0.033 Uiso 1 1 calc R . .
C4 C 1.2636(4) 0.3157(3) 0.42965(14) 0.0277(5) Uani 1 1 d . . .
C5 C 1.1121(4) 0.2277(3) 0.38787(14) 0.0282(5) Uani 1 1 d . A .
H5A H 1.1340 0.0955 0.4017 0.034 Uiso 1 1 calc R . .
C6 C 0.9260(4) 0.3377(3) 0.32483(14) 0.0248(5) Uani 1 1 d . . .
H6A H 0.8222 0.2777 0.2949 0.030 Uiso 0.883(4) 1 calc PR A 1
F6A F 0.762(2) 0.2348(13) 0.3013(8) 0.035(3) Uani 0.117(4) 1 d P A 2
C7 C 0.6978(3) 0.6461(2) 0.23166(12) 0.0197(4) Uani 1 1 d . . .
C8 C 0.6109(3) 0.5559(2) 0.15579(12) 0.0193(4) Uani 1 1 d . A .
H8A H 0.5472 0.4424 0.1837 0.023 Uiso 1 1 calc R . .
C9 C 0.3826(3) 0.7157(2) 0.11088(12) 0.0190(4) Uani 1 1 d . . .
H9A H 0.2148 0.7075 0.1486 0.023 Uiso 1 1 calc R A .
C10 C 0.4495(3) 0.8972(2) 0.12660(13) 0.0188(4) Uani 1 1 d . A .
H10A H 0.5735 0.9311 0.0737 0.023 Uiso 1 1 calc R . .
C11 C 0.6020(3) 0.8342(2) 0.21525(13) 0.0204(4) Uani 1 1 d . A .
H11 H 0.6279 0.9177 0.2552 0.025 Uiso 1 1 calc R . .
C12 C 0.2045(3) 1.0625(2) 0.12841(13) 0.0206(4) Uani 1 1 d . . .
H12A H 0.0960 1.0729 0.0734 0.025 Uiso 1 1 calc R A .
H12B H 0.0938 1.0432 0.1868 0.025 Uiso 1 1 calc R . .

loop_
_atom_site_aniso_label
_atom_site_aniso_U_11
_atom_site_aniso_U_22
_atom_site_aniso_U_33
_atom_site_aniso_U_23
_atom_site_aniso_U_13
_atom_site_aniso_U_12
F2 0.0424(8) 0.0237(6) 0.0477(8) 0.0055(5) -0.0270(6) 0.0022(5)
O1 0.0184(7) 0.0136(6) 0.0299(7) -0.0053(5) -0.0076(5) 0.0036(5)
O2 0.0212(7) 0.0139(6) 0.0256(7) -0.0030(5) -0.0069(5) -0.0005(5)
O3 0.0209(7) 0.0078(6) 0.0346(8) -0.0030(5) -0.0067(5) 0.0028(5)
C1 0.0196(9) 0.0136(9) 0.0227(9) -0.0021(7) -0.0032(7) 0.0014(7)
C2 0.0262(9) 0.0120(9) 0.0286(10) 0.0010(7) -0.0056(8) -0.0019(7)
F1A 0.0358(8) 0.0122(7) 0.0387(8) 0.0021(5) -0.0177(6) -0.0055(5)
C3 0.0276(10) 0.0215(10) 0.0314(10) -0.0008(8) -0.0111(8) -0.0033(8)
C4 0.0261(10) 0.0206(10) 0.0303(10) 0.0036(8) -0.0109(8) 0.0034(8)
C5 0.0327(11) 0.0126(9) 0.0351(11) -0.0001(7) -0.0083(9) 0.0017(8)
C6 0.0269(10) 0.0146(9) 0.0311(10) -0.0043(7) -0.0069(8) 0.0002(7)
F6A 0.043(6) 0.019(5) 0.043(6) -0.002(4) -0.015(5) -0.005(4)
C7 0.0186(9) 0.0139(9) 0.0244(9) -0.0018(7) -0.0032(7) 0.0000(7)
C8 0.0200(9) 0.0098(8) 0.0263(9) -0.0012(6) -0.0053(7) 0.0002(6)
C9 0.0181(8) 0.0107(8) 0.0263(9) -0.0027(6) -0.0057(7) 0.0010(6)
C10 0.0191(9) 0.0081(8) 0.0267(9) -0.0022(6) -0.0064(7) 0.0027(7)
C11 0.0193(8) 0.0142(8) 0.0268(9) -0.0048(6) -0.0052(7) 0.0000(6)
C12 0.0195(9) 0.0095(8) 0.0308(10) -0.0024(7) -0.0064(7) 0.0013(7)

loop_
_atom_type_symbol
_atom_type_description
_atom_type_scat_dispersion_real
_atom_type_scat_dispersion_imag
_atom_type_scat_source
C C 0.0033 0.0016 'International Tables Vol C Tables 4.2.6.8 and 6.1.1.4'
H H 0.0000 0.0000 'International Tables Vol C Tables 4.2.6.8 and 6.1.1.4'
O O 0.0106 0.0060 'International Tables Vol C Tables 4.2.6.8 and 6.1.1.4'
F F 0.0171 0.0103 'International Tables Vol C Tables 4.2.6.8 and 6.1.1.4'

loop_
_geom_angle_atom_site_label_1
_geom_angle_atom_site_label_2
_geom_angle_atom_site_label_3
_geom_angle
C2 C1 C6 114.96(17)
C2 C1 C7 123.09(16)
C6 C1 C7 121.83(17)
F1A C2 C3 115.75(17)
F1A C2 C1 119.83(16)
C3 C2 C1 124.43(17)
C2 C3 C4 117.15(18)
F2 C4 C5 119.40(17)
F2 C4 C3 118.08(18)
C5 C4 C3 122.51(18)
C4 C5 C6 118.01(17)
F6A C6 C5 110.7(4)
F6A C6 C1 125.4(4)
C5 C6 C1 122.90(18)
C11 C7 C1 128.41(17)
C11 C7 C8 109.92(15)
C1 C7 C8 121.33(15)
O1 C8 C7 108.19(14)
O1 C8 C9 111.31(14)
C7 C8 C9 102.43(13)
O2 C9 C10 114.31(14)
O2 C9 C8 114.62(14)
C10 C9 C8 104.57(13)
C11 C10 C12 116.80(15)
C11 C10 C9 101.98(13)
C12 C10 C9 112.87(14)
C7 C11 C10 112.33(15)
O3 C12 C10 108.27(14)

loop_
_geom_bond_atom_site_label_1
_geom_bond_atom_site_label_2
_geom_bond_distance
F2 C4 1.354(2)
O1 C8 1.436(2)
O2 C9 1.416(2)
O3 C12 1.433(2)
C1 C2 1.395(3)
C1 C6 1.406(2)
C1 C7 1.472(2)
C2 F1A 1.363(2)
C2 C3 1.374(3)
C3 C4 1.385(3)
C4 C5 1.373(3)
C5 C6 1.387(3)
C6 F6A 1.378(11)
C7 C11 1.346(2)
C7 C8 1.522(2)
C8 C9 1.546(2)
C9 C10 1.534(2)
C10 C11 1.502(2)
C10 C12 1.525(2)
